data_4315753
loop_
_publ_author_name
'Vilma R. Bojan'
'Eduardo J. Fern\'andez'
'Antonio Laguna'
'Jos\'e M. L\'opez-de-Luzuriaga'
'Miguel Monge'
'M. Elena Olmos'
'Raquel C. Puelles'
'Cristian Silvestru'

_publ_section_title
;
 Study of the Coordination Abilities of Stibine Ligands to Gold(I)
;
_journal_name_full 'Inorganic Chemistry'
_journal_page_first 5530
_journal_page_last 5541
_journal_paper_doi 10.1021/ic1003484
_journal_volume 49
_journal_year 2010
_chemical_compound_source 'synthesis as described'
_chemical_formula_moiety 'C27 H33 Au1 Cl1 Sb1'
_chemical_formula_sum 'C27 H33 Au Cl Sb'
_chemical_formula_weight 711.7
_chemical_name_common 'VL-73 (CH2Cl2/hexano)'
_chemical_name_systematic
;
 ?
;
_space_group_IT_number 61
_symmetry_cell_setting orthorhombic
_symmetry_Int_Tables_number 61
_symmetry_space_group_name_Hall '-P 2ac 2ab'
_symmetry_space_group_name_H-M 'P b c a'
_atom_sites_solution_hydrogens geom
_atom_sites_solution_primary Patterson
_atom_sites_solution_secondary difmap
_audit_conform_dict_location ftp://ftp.iucr.org/pub/cif_core.dic
_audit_conform_dict_name cif_core.dic
_audit_conform_dict_version 2.3
_audit_creation_date 2007-06-21T17:36:51-00:00
_audit_creation_method 'WinGX routine CIF_UPDATE'
_cell_angle_alpha 90
_cell_angle_beta 90
_cell_angle_gamma 90
_cell_formula_units_Z 8
_cell_length_a 15.2821(9)
_cell_length_b 17.2830(12)
_cell_length_c 19.0543(8)
_cell_measurement_reflns_used 1151
_cell_measurement_temperature 100(2)
_cell_measurement_theta_max 289.78
_cell_measurement_theta_min 3.1
_cell_measurement_wavelength 0.71073
_cell_volume 5032.6(5)
_computing_cell_refinement 'Denzo and Scalepack (Otwinowski and Minor,199'
_computing_data_collection 'Nonius KappaCCD'
_computing_data_reduction 'Denzo and Scalepack (Otwinowski and Minor,199'
_computing_molecular_graphics 'ORTEP-III for Windows'
_computing_publication_material SHELXL-97
_computing_structure_refinement 'SHELXL-97 (Sheldrick, 1997)'
_computing_structure_solution 'SHELXS-97 (Sheldrick, 1990)'
_diffrn_ambient_temperature 100(2)
_diffrn_detector 'CCD plate'
_diffrn_detector_area_resol_mean 9
_diffrn_measured_fraction_theta_full 0.995
_diffrn_measured_fraction_theta_max 0.995
_diffrn_measurement_device '95mm CCD camera on \k-goniostat'
_diffrn_measurement_device_type KappaCCD
_diffrn_measurement_method 'CCD rotation images, thick slices'
_diffrn_orient_matrix_type 'by Bruker AXS Collect from scalepack cell'
_diffrn_orient_matrix_UB_11 0.143224E-1
_diffrn_orient_matrix_UB_12 -0.64511E-2
_diffrn_orient_matrix_UB_13 -0.508737E-1
_diffrn_orient_matrix_UB_21 0.637993E-1
_diffrn_orient_matrix_UB_22 -0.8306E-3
_diffrn_orient_matrix_UB_23 0.116403E-1
_diffrn_orient_matrix_UB_31 -0.25287E-2
_diffrn_orient_matrix_UB_32 -0.574936E-1
_diffrn_orient_matrix_UB_33 0.55401E-2
_diffrn_radiation_monochromator graphite
_diffrn_radiation_probe x-ray
_diffrn_radiation_type MoK\a
_diffrn_radiation_wavelength 0.71073
_diffrn_reflns_av_R_equivalents 0.0573
_diffrn_reflns_av_unetI/netI 0.0246
_diffrn_reflns_limit_h_max 21
_diffrn_reflns_limit_h_min -21
_diffrn_reflns_limit_k_max 24
_diffrn_reflns_limit_k_min -24
_diffrn_reflns_limit_l_max 26
_diffrn_reflns_limit_l_min -26
_diffrn_reflns_number 54928
_diffrn_reflns_theta_full 29.78
_diffrn_reflns_theta_max 30.03
_diffrn_reflns_theta_min 0.41
_diffrn_source 'Enraf Nonius FR590'
_exptl_absorpt_coefficient_mu 7.015
_exptl_absorpt_correction_T_max 0.0626
_exptl_absorpt_correction_T_min 0.0244
_exptl_absorpt_correction_type multi-scan
_exptl_absorpt_process_details Scalepack
_exptl_crystal_colour colorless
_exptl_crystal_density_diffrn 1.879
_exptl_crystal_density_method 'not measured'
_exptl_crystal_description block
_exptl_crystal_F_000 2736
_exptl_crystal_size_max 0.6
_exptl_crystal_size_mid 0.6
_exptl_crystal_size_min 0.6
_refine_diff_density_max 0.98
_refine_diff_density_min -1.281
_refine_diff_density_rms 0.164
_refine_ls_extinction_method none
_refine_ls_goodness_of_fit_ref 1.106
_refine_ls_hydrogen_treatment mixed
_refine_ls_matrix_type full
_refine_ls_number_parameters 280
_refine_ls_number_reflns 7166
_refine_ls_number_restraints 96
_refine_ls_restrained_S_all 1.101
_refine_ls_R_factor_all 0.0367
_refine_ls_R_factor_gt 0.0265
_refine_ls_shift/su_max 0.015
_refine_ls_shift/su_mean 0
_refine_ls_structure_factor_coef Fsqd
_refine_ls_weighting_details 'calc w=1/[\s^2^(Fo^2^)+(0.0215P)^2^+17.5297P] where P=(Fo^2^+2Fc^2^)/3'
_refine_ls_weighting_scheme calc
_refine_ls_wR_factor_gt 0.0551
_refine_ls_wR_factor_ref 0.0589
_reflns_number_gt 6182
_reflns_number_total 7166
_reflns_threshold_expression >2sigma(I)
_cod_data_source_file ic1003484_si_002_3.cif
_cod_data_source_block ele94
_cod_depositor_comments
;
The following automatic conversions were performed:

'_symmetry_cell_setting' value 'Orthorhombic' changed to
'orthorhombic' according to the built-in table from CIF Core
dictionary named 'cif_core.dic' version 2.4.1 from 2010-06-29.

Automatic conversion script
Id: cif_fix_values 1646 2011-03-28 12:23:43Z adriana 
;
_cod_database_code 4315753

loop_
_symmetry_equiv_pos_as_xyz
'x, y, z'
'-x+1/2, -y, z+1/2'
'x+1/2, -y+1/2, -z'
'-x, y+1/2, -z+1/2'
'-x, -y, -z'
'x-1/2, y, -z-1/2'
'-x-1/2, y-1/2, z'
'x, -y-1/2, z-1/2'

loop_
_atom_site_label
_atom_site_type_symbol
_atom_site_fract_x
_atom_site_fract_y
_atom_site_fract_z
_atom_site_U_iso_or_equiv
_atom_site_adp_type
_atom_site_occupancy
_atom_site_symmetry_multiplicity
_atom_site_calc_flag
_atom_site_refinement_flags
_atom_site_disorder_assembly
_atom_site_disorder_group
Au Au 0.556367(8) 0.654405(7) 0.393369(6) 0.01036(4) Uani 1 1 d . . .
Cl Cl 0.62872(6) 0.73862(6) 0.46566(5) 0.0240(2) Uani 1 1 d . . .
Sb Sb 0.473110(13) 0.559952(12) 0.318841(10) 0.00670(5) Uani 1 1 d . . .
C1 C 0.4406(2) 0.60500(18) 0.21741(16) 0.0088(6) Uani 1 1 d DU . .
C2 C 0.3585(2) 0.59353(18) 0.18582(16) 0.0100(6) Uani 1 1 d DU . .
C3 C 0.3406(2) 0.6315(2) 0.12250(16) 0.0125(6) Uani 1 1 d DU . .
H3 H 0.286 0.6251 0.1017 0.015 Uiso 1 1 calc R . .
C4 C 0.4020(2) 0.6786(2) 0.08973(17) 0.0134(6) Uani 1 1 d DU . .
C5 C 0.4835(2) 0.6876(2) 0.12122(17) 0.0145(7) Uani 1 1 d DU . .
H5 H 0.5253 0.7184 0.0995 0.017 Uiso 1 1 calc R . .
C6 C 0.5039(2) 0.65150(19) 0.18443(17) 0.0124(6) Uani 1 1 d DU . .
C7 C 0.2897(2) 0.5402(2) 0.21445(18) 0.0172(7) Uani 1 1 d DU . .
H7A H 0.2455 0.5318 0.1795 0.026 Uiso 1 1 calc R . .
H7B H 0.2637 0.563 0.2554 0.026 Uiso 1 1 calc R . .
H7C H 0.3161 0.4916 0.2268 0.026 Uiso 1 1 calc R . .
C8 C 0.3823(3) 0.7175(2) 0.02064(18) 0.0211(8) Uani 1 1 d DU . .
H8A H 0.4099 0.7674 0.0195 0.032 Uiso 1 1 calc R . .
H8B H 0.3202 0.7236 0.0156 0.032 Uiso 1 1 calc R . .
H8C H 0.4044 0.6863 -0.0171 0.032 Uiso 1 1 calc R . .
C9 C 0.5948(3) 0.6621(3) 0.2130(2) 0.0270(9) Uani 1 1 d DU . .
H9A H 0.6307 0.687 0.1784 0.04 Uiso 1 1 calc R . .
H9B H 0.6193 0.6124 0.2244 0.04 Uiso 1 1 calc R . .
H9C H 0.5925 0.6935 0.2545 0.04 Uiso 1 1 calc R . .
C11 C 0.3529(2) 0.53999(18) 0.37358(15) 0.0078(6) Uani 1 1 d DU . .
C12 C 0.3067(2) 0.60731(18) 0.39275(15) 0.0090(6) Uani 1 1 d DU . .
C13 C 0.2322(2) 0.6001(2) 0.43476(16) 0.0124(6) Uani 1 1 d DU . .
H13 H 0.2017 0.6445 0.4476 0.015 Uiso 1 1 calc R . .
C14 C 0.2024(2) 0.5286(2) 0.45791(17) 0.0142(6) Uani 1 1 d DU . .
C15 C 0.2478(2) 0.4631(2) 0.43691(17) 0.0143(6) Uani 1 1 d DU . .
H15 H 0.2278 0.4148 0.4514 0.017 Uiso 1 1 calc R . .
C16 C 0.3225(2) 0.46695(18) 0.39472(16) 0.0103(6) Uani 1 1 d DU . .
C17 C 0.3307(2) 0.68667(19) 0.36670(17) 0.0124(6) Uani 1 1 d DU . .
H17A H 0.2874 0.7233 0.3819 0.019 Uiso 1 1 calc R . .
H17B H 0.3332 0.6863 0.3164 0.019 Uiso 1 1 calc R . .
H17C H 0.3868 0.7011 0.3852 0.019 Uiso 1 1 calc R . .
C18 C 0.1221(3) 0.5239(3) 0.5036(2) 0.0258(9) Uani 1 1 d DU . .
H18A H 0.0987 0.4724 0.5019 0.039 Uiso 1 1 calc R . .
H18B H 0.0789 0.5598 0.4869 0.039 Uiso 1 1 calc R . .
H18C H 0.1374 0.5365 0.5511 0.039 Uiso 1 1 calc R . .
C19 C 0.3657(2) 0.39187(19) 0.37301(19) 0.0159(7) Uani 1 1 d DU . .
H19A H 0.4167 0.3833 0.4013 0.024 Uiso 1 1 calc R . .
H19B H 0.3823 0.3948 0.3245 0.024 Uiso 1 1 calc R . .
H19C H 0.3253 0.3499 0.3794 0.024 Uiso 1 1 calc R . .
C21 C 0.5522(2) 0.45831(19) 0.30685(15) 0.0087(6) Uani 1 1 d DU . .
C22 C 0.5721(2) 0.42484(18) 0.24152(17) 0.0123(6) Uani 1 1 d DU . .
C23 C 0.6403(2) 0.37128(19) 0.23800(17) 0.0137(6) Uani 1 1 d DU . .
H23 H 0.6543 0.3495 0.1948 0.016 Uiso 1 1 calc R . .
C24 C 0.6879(2) 0.34949(19) 0.29671(17) 0.0117(6) Uani 1 1 d DU . .
C25 C 0.6642(2) 0.38002(19) 0.36131(17) 0.0111(6) Uani 1 1 d DU . .
H25 H 0.6939 0.3641 0.4014 0.013 Uiso 1 1 calc R . .
C26 C 0.5971(2) 0.43376(19) 0.36767(16) 0.0105(6) Uani 1 1 d DU . .
C27 C 0.5228(3) 0.4423(2) 0.17480(18) 0.0228(8) Uani 1 1 d DU . .
H27A H 0.5441 0.4897 0.1549 0.034 Uiso 1 1 calc R . .
H27B H 0.4616 0.4474 0.1851 0.034 Uiso 1 1 calc R . .
H27C H 0.5313 0.4009 0.1419 0.034 Uiso 1 1 calc R . .
C28 C 0.7639(2) 0.2945(2) 0.29088(19) 0.0182(7) Uani 1 1 d DU . .
H28A H 0.7434 0.2424 0.2965 0.027 Uiso 1 1 calc R . .
H28B H 0.806 0.3061 0.3268 0.027 Uiso 1 1 calc R . .
H28C H 0.7907 0.3 0.2456 0.027 Uiso 1 1 calc R . .
C29 C 0.5757(3) 0.4631(2) 0.44023(17) 0.0170(7) Uani 1 1 d DU . .
H29A H 0.5905 0.4243 0.4743 0.026 Uiso 1 1 calc R . .
H29B H 0.5143 0.4744 0.4431 0.026 Uiso 1 1 calc R . .
H29C H 0.6086 0.5093 0.4494 0.026 Uiso 1 1 calc R . .

loop_
_atom_site_aniso_label
_atom_site_aniso_U_11
_atom_site_aniso_U_22
_atom_site_aniso_U_33
_atom_site_aniso_U_23
_atom_site_aniso_U_13
_atom_site_aniso_U_12
Au 0.01195(6) 0.01181(6) 0.00732(6) -0.00425(4) -0.00024(4) -0.00272(4)
Cl 0.0262(5) 0.0279(5) 0.0180(4) -0.0130(4) 0.0002(4) -0.0123(4)
Sb 0.00878(9) 0.00743(9) 0.00388(8) -0.00194(7) -0.00023(7) 0.00005(7)
C1 0.0125(14) 0.0082(14) 0.0058(13) -0.0007(11) 0.0010(11) 0.0001(11)
C2 0.0104(14) 0.0125(15) 0.0072(13) -0.0034(11) 0.0016(11) -0.0009(12)
C3 0.0130(15) 0.0171(16) 0.0073(14) 0.0001(12) -0.0012(11) 0.0023(12)
C4 0.0219(17) 0.0109(15) 0.0073(14) 0.0006(11) 0.0002(12) 0.0023(13)
C5 0.0204(17) 0.0118(16) 0.0114(15) 0.0020(12) 0.0028(12) -0.0053(13)
C6 0.0137(15) 0.0135(16) 0.0098(14) -0.0031(12) -0.0001(12) -0.0037(12)
C7 0.0147(16) 0.0257(19) 0.0110(15) -0.0003(14) -0.0022(13) -0.0105(14)
C8 0.036(2) 0.0157(18) 0.0119(16) 0.0052(13) -0.0014(15) 0.0020(15)
C9 0.0171(18) 0.048(3) 0.0157(18) 0.0035(17) 0.0002(14) -0.0165(18)
C11 0.0096(14) 0.0110(14) 0.0030(12) -0.0022(10) 0.0000(10) -0.0004(11)
C12 0.0114(14) 0.0111(14) 0.0046(13) -0.0010(11) -0.0023(11) 0.0014(11)
C13 0.0126(15) 0.0168(16) 0.0077(14) -0.0004(12) 0.0016(11) 0.0043(12)
C14 0.0137(15) 0.0203(17) 0.0085(14) 0.0021(13) 0.0005(12) -0.0005(13)
C15 0.0151(16) 0.0162(16) 0.0114(15) 0.0036(13) 0.0009(12) -0.0037(13)
C16 0.0150(15) 0.0087(14) 0.0072(13) -0.0007(11) -0.0025(12) 0.0010(11)
C17 0.0161(16) 0.0106(15) 0.0107(14) -0.0028(12) 0.0003(12) 0.0018(12)
C18 0.0199(19) 0.034(2) 0.0236(19) 0.0081(17) 0.0131(16) 0.0022(16)
C19 0.0220(18) 0.0066(15) 0.0190(16) -0.0008(12) 0.0026(14) 0.0001(13)
C21 0.0092(13) 0.0112(15) 0.0057(13) 0.0002(11) 0.0006(10) 0.0021(11)
C22 0.0178(17) 0.0113(16) 0.0078(14) -0.0023(12) -0.0015(12) 0.0045(12)
C23 0.0198(16) 0.0123(15) 0.0091(14) -0.0015(12) 0.0017(12) 0.0049(13)
C24 0.0131(15) 0.0090(15) 0.0131(15) 0.0002(12) 0.0018(12) 0.0012(12)
C25 0.0138(15) 0.0107(15) 0.0089(14) 0.0012(11) -0.0030(12) 0.0006(12)
C26 0.0148(15) 0.0109(15) 0.0057(13) 0.0010(11) 0.0012(11) -0.0024(12)
C27 0.034(2) 0.025(2) 0.0087(15) -0.0078(14) -0.0058(15) 0.0159(17)
C28 0.0195(18) 0.0184(18) 0.0167(16) -0.0002(14) 0.0028(14) 0.0086(14)
C29 0.0244(19) 0.0202(18) 0.0064(14) -0.0002(13) 0.0000(13) 0.0053(14)

loop_
_atom_type_symbol
_atom_type_description
_atom_type_scat_dispersion_real
_atom_type_scat_dispersion_imag
_atom_type_scat_source
C C 0.0033 0.0016 'International Tables Vol C Tables 4.2.6.8 and 6.1.1.4'
H H 0 0 'International Tables Vol C Tables 4.2.6.8 and 6.1.1.4'
Au Au -2.0133 8.8022 'International Tables Vol C Tables 4.2.6.8 and 6.1.1.4'
Cl Cl 0.1484 0.1585 'International Tables Vol C Tables 4.2.6.8 and 6.1.1.4'
Sb Sb -0.5866 1.5461 'International Tables Vol C Tables 4.2.6.8 and 6.1.1.4'

loop_
_geom_angle_atom_site_label_1
_geom_angle_atom_site_label_2
_geom_angle_atom_site_label_3
_geom_angle
_geom_angle_site_symmetry_1
_geom_angle_site_symmetry_3
_geom_angle_publ_flag
Cl Au Sb 177.39(3) . . ?
C11 Sb C1 107.40(11) . . ?
C11 Sb C21 113.80(12) . . ?
C1 Sb C21 109.41(11) . . ?
C11 Sb Au 105.32(8) . . ?
C1 Sb Au 113.06(8) . . ?
C21 Sb Au 107.90(8) . . ?
C2 C1 C6 120.2(3) . . ?
C2 C1 Sb 122.8(2) . . ?
C6 C1 Sb 116.8(2) . . ?
C3 C2 C1 118.4(3) . . ?
C3 C2 C7 117.7(3) . . ?
C1 C2 C7 123.8(3) . . ?
C4 C3 C2 122.0(3) . . ?
C3 C4 C5 118.4(3) . . ?
C3 C4 C8 121.3(3) . . ?
C5 C4 C8 120.3(3) . . ?
C4 C5 C6 121.6(3) . . ?
C5 C6 C1 119.3(3) . . ?
C5 C6 C9 117.8(3) . . ?
C1 C6 C9 122.9(3) . . ?
C16 C11 C12 120.2(3) . . ?
C16 C11 Sb 124.6(2) . . ?
C12 C11 Sb 115.0(2) . . ?
C13 C12 C11 118.9(3) . . ?
C13 C12 C17 118.0(3) . . ?
C11 C12 C17 123.0(3) . . ?
C14 C13 C12 121.8(3) . . ?
C15 C14 C13 118.1(3) . . ?
C15 C14 C18 122.0(3) . . ?
C13 C14 C18 119.9(3) . . ?
C14 C15 C16 122.3(3) . . ?
C15 C16 C11 118.6(3) . . ?
C15 C16 C19 118.2(3) . . ?
C11 C16 C19 123.3(3) . . ?
C22 C21 C26 119.8(3) . . ?
C22 C21 Sb 123.6(2) . . ?
C26 C21 Sb 115.6(2) . . ?
C23 C22 C21 118.5(3) . . ?
C23 C22 C27 117.7(3) . . ?
C21 C22 C27 123.7(3) . . ?
C24 C23 C22 122.2(3) . . ?
C23 C24 C25 118.4(3) . . ?
C23 C24 C28 121.1(3) . . ?
C25 C24 C28 120.5(3) . . ?
C24 C25 C26 121.6(3) . . ?
C25 C26 C21 119.2(3) . . ?
C25 C26 C29 117.7(3) . . ?
C21 C26 C29 123.0(3) . . ?

loop_
_geom_bond_atom_site_label_1
_geom_bond_atom_site_label_2
_geom_bond_distance
_geom_bond_site_symmetry_2
_geom_bond_publ_flag
Au Cl 2.2888(8) . ?
Au Sb 2.5100(2) . ?
Sb C11 2.141(3) . ?
Sb C1 2.142(3) . ?
Sb C21 2.144(3) . ?
C1 C2 1.406(4) . ?
C1 C6 1.406(4) . ?
C2 C3 1.401(4) . ?
C2 C7 1.501(5) . ?
C3 C4 1.389(5) . ?
C4 C5 1.391(5) . ?
C4 C8 1.508(5) . ?
C5 C6 1.392(5) . ?
C6 C9 1.504(5) . ?
C11 C16 1.404(4) . ?
C11 C12 1.409(4) . ?
C12 C13 1.397(4) . ?
C12 C17 1.504(5) . ?
C13 C14 1.389(5) . ?
C14 C15 1.387(5) . ?
C14 C18 1.507(5) . ?
C15 C16 1.398(4) . ?
C16 C19 1.513(5) . ?
C21 C22 1.406(4) . ?
C21 C26 1.412(4) . ?
C22 C23 1.395(4) . ?
C22 C27 1.509(5) . ?
C23 C24 1.386(4) . ?
C24 C25 1.387(4) . ?
C24 C28 1.504(5) . ?
C25 C26 1.388(4) . ?
C26 C29 1.509(4) . ?
